data_7247685
loop_
_publ_author_name
'Bothma, Shalene N.'
'Sheppard, Charles J.'
'Turnbull, Mark M.'
'Landee, Christopher P.'
'Rademeyer, Melanie'

_publ_section_title
;
 The odd--even effect in n-carboxyalkylammonium-containing
 organic--inorganic hybrids of Mn(ii) halides: structural and magnetic
 characterisation
;
_journal_issue 47
_journal_name_full CrystEngComm
_journal_page_first 6568
_journal_page_last 6591
_journal_paper_doi 10.1039/D3CE00855J
_journal_volume 25
_journal_year 2023
_chemical_formula_moiety 'Cl4 Mn, 2(C4 H10 N O2)'
_chemical_formula_sum 'C8 H20 Cl4 Mn N2 O4'
_chemical_formula_weight 405.00
_space_group_crystal_system monoclinic
_space_group_IT_number 14
_space_group_name_Hall '-P 2ybc'
_space_group_name_H-M_alt 'P 1 21/c 1'
_atom_sites_solution_hydrogens mixed
_atom_sites_solution_primary difmap
_audit_creation_method SHELXL-2018/3
_audit_update_record
;
2023-07-14 deposited with the CCDC.	2023-11-08 downloaded from the CCDC.
;
_cell_angle_alpha 90
_cell_angle_beta 100.097(2)
_cell_angle_gamma 90
_cell_formula_units_Z 2
_cell_length_a 16.1956(4)
_cell_length_b 7.1780(2)
_cell_length_c 7.2126(2)
_cell_measurement_reflns_used 11705
_cell_measurement_temperature 150(2)
_cell_measurement_theta_max 30.9280
_cell_measurement_theta_min 3.1070
_cell_volume 825.49(4)
_computing_cell_refinement 'SAINT (Bruker, 2014)'
_computing_data_collection 'APEX2 (Bruker, 2014)'
_computing_data_reduction 'SAINT (Bruker, 2014)'
_computing_molecular_graphics 'Mercury (Macrae <i>et al</i>., 2008)'
_computing_publication_material 'Mercury (Macrae <i>et al</i>., 2008)'
_computing_structure_refinement 'SHELXL-2018/3 (Sheldrick, 2018)'
_diffrn_ambient_temperature 150(2)
_diffrn_measured_fraction_theta_full 0.999
_diffrn_measured_fraction_theta_max 0.847
_diffrn_measurement_device_type 'Bruker kappa, Photon 100 CMOS'
_diffrn_measurement_method '\f and \w scans'
_diffrn_radiation_type MoK\a
_diffrn_radiation_wavelength 0.71073
_diffrn_reflns_av_R_equivalents 0.0268
_diffrn_reflns_av_unetI/netI 0.0164
_diffrn_reflns_Laue_measured_fraction_full 0.999
_diffrn_reflns_Laue_measured_fraction_max 0.847
_diffrn_reflns_limit_h_max 22
_diffrn_reflns_limit_h_min -20
_diffrn_reflns_limit_k_max 10
_diffrn_reflns_limit_k_min -10
_diffrn_reflns_limit_l_max 10
_diffrn_reflns_limit_l_min -9
_diffrn_reflns_number 15457
_diffrn_reflns_point_group_measured_fraction_full 0.999
_diffrn_reflns_point_group_measured_fraction_max 0.847
_diffrn_reflns_theta_full 25.242
_diffrn_reflns_theta_max 30.999
_diffrn_reflns_theta_min 2.555
_exptl_absorpt_coefficient_mu 1.455
_exptl_absorpt_correction_T_max 1.00000
_exptl_absorpt_correction_T_min 0.64189
_exptl_absorpt_correction_type multi-scan
_exptl_absorpt_process_details 'SADABS (Bruker, 2014)'
_exptl_crystal_colour colourless
_exptl_crystal_density_diffrn 1.629
_exptl_crystal_description plate
_exptl_crystal_F_000 414
_exptl_crystal_size_max 0.232
_exptl_crystal_size_mid 0.104
_exptl_crystal_size_min 0.050
_refine_diff_density_max 0.395
_refine_diff_density_min -0.265
_refine_diff_density_rms 0.055
_refine_ls_extinction_method none
_refine_ls_goodness_of_fit_ref 1.129
_refine_ls_hydrogen_treatment mixed
_refine_ls_matrix_type full
_refine_ls_number_parameters 93
_refine_ls_number_reflns 2239
_refine_ls_number_restraints 0
_refine_ls_restrained_S_all 1.129
_refine_ls_R_factor_all 0.0220
_refine_ls_R_factor_gt 0.0199
_refine_ls_shift/su_max 0.001
_refine_ls_shift/su_mean 0.000
_refine_ls_structure_factor_coef Fsqd
_refine_ls_weighting_details 'w=1/[\s^2^(Fo^2^)+(0.0201P)^2^+0.3525P] where P=(Fo^2^+2Fc^2^)/3'
_refine_ls_weighting_scheme calc
_refine_ls_wR_factor_gt 0.0502
_refine_ls_wR_factor_ref 0.0512
_reflns_Friedel_coverage 0.000
_reflns_number_gt 2097
_reflns_number_total 2239
_reflns_threshold_expression 'I > 2\s(I)'
_cod_data_source_file d3ce00855j2.cif
_cod_data_source_block C4MnCl
_cod_depositor_comments 'Adding full bibliography for 7247685--7247688.cif.'
_cod_original_sg_symbol_H-M 'P 21/c'
_cod_database_code 7247685
_shelx_shelxl_version_number 2018/3
_shelx_space_group_comment
;
The symmetry employed for this shelxl refinement is uniquely defined
by the following loop, which should always be used as a source of
symmetry information in preference to the above space-group names.
They are only intended as comments.
;

loop_
_space_group_symop_operation_xyz
'x, y, z'
'-x, y+1/2, -z+1/2'
'-x, -y, -z'
'x, -y-1/2, z-1/2'

loop_
_atom_site_label
_atom_site_type_symbol
_atom_site_fract_x
_atom_site_fract_y
_atom_site_fract_z
_atom_site_U_iso_or_equiv
_atom_site_adp_type
_atom_site_occupancy
_atom_site_site_symmetry_order
_atom_site_calc_flag
_atom_site_refinement_flags_posn
_atom_site_refinement_flags_adp
_atom_site_refinement_flags_occupancy
_atom_site_disorder_assembly
_atom_site_disorder_group
C1 C 0.23126(8) 0.44531(18) 0.11759(18) 0.0211(3) Uani 1 1 d . . . . .
H1A H 0.233667 0.311111 0.087333 0.025 Uiso 1 1 calc R U . . .
H1B H 0.244207 0.459157 0.256223 0.025 Uiso 1 1 calc R U . . .
C2 C 0.29576(8) 0.5504(2) 0.02927(19) 0.0270(3) Uani 1 1 d . . . . .
H2A H 0.301748 0.678057 0.081908 0.032 Uiso 1 1 calc R U . . .
H2B H 0.275628 0.560844 -0.108081 0.032 Uiso 1 1 calc R U . . .
C3 C 0.38099(9) 0.4553(3) 0.0637(2) 0.0353(4) Uani 1 1 d . . . . .
H3A H 0.372731 0.321625 0.032055 0.042 Uiso 1 1 calc R U . . .
H3B H 0.415305 0.509190 -0.023818 0.042 Uiso 1 1 calc R U . . .
C4 C 0.42954(8) 0.4704(2) 0.26048(19) 0.0232(3) Uani 1 1 d . . . . .
Mn1 Mn 0.000000 0.500000 0.500000 0.01111(7) Uani 1 2 d S . P . .
O1 O 0.40316(6) 0.54717(15) 0.38826(14) 0.0274(2) Uani 1 1 d . . . . .
O2 O 0.50423(7) 0.39299(18) 0.27896(15) 0.0358(3) Uani 1 1 d . . . . .
Cl1 Cl 0.15491(2) 0.53744(4) 0.56925(4) 0.01779(7) Uani 1 1 d . . . . .
Cl2 Cl 0.01471(2) 0.26675(4) 0.23980(4) 0.01633(7) Uani 1 1 d . . . . .
N1 N 0.14534(7) 0.51808(15) 0.04586(16) 0.0194(2) Uani 1 1 d . . . . .
H1N H 0.132734 0.501206 -0.080999 0.029 Uiso 1 1 calc R U . . .
H2N H 0.143358 0.641716 0.072661 0.029 Uiso 1 1 calc R U . . .
H3N H 0.107496 0.455727 0.102166 0.029 Uiso 1 1 calc R U . . .
H1O H 0.5283(16) 0.410(4) 0.381(3) 0.070(8) Uiso 1 1 d . . . . .

loop_
_atom_site_aniso_label
_atom_site_aniso_U_11
_atom_site_aniso_U_22
_atom_site_aniso_U_33
_atom_site_aniso_U_23
_atom_site_aniso_U_13
_atom_site_aniso_U_12
C1 0.0172(6) 0.0201(6) 0.0254(6) 0.0047(5) 0.0022(5) 0.0010(5)
C2 0.0165(6) 0.0429(8) 0.0209(6) 0.0074(6) 0.0014(5) -0.0015(6)
C3 0.0193(7) 0.0658(11) 0.0210(7) -0.0045(7) 0.0043(5) 0.0055(7)
C4 0.0163(6) 0.0302(7) 0.0232(6) 0.0011(5) 0.0039(5) 0.0012(5)
Mn1 0.01434(12) 0.00988(11) 0.00895(11) -0.00030(8) 0.00159(8) -0.00029(8)
O1 0.0183(5) 0.0396(6) 0.0239(5) -0.0030(4) 0.0027(4) 0.0051(4)
O2 0.0216(5) 0.0560(8) 0.0282(5) -0.0092(5) -0.0002(4) 0.0140(5)
Cl1 0.01451(14) 0.01747(14) 0.02100(14) -0.00022(10) 0.00205(10) -0.00028(10)
Cl2 0.02274(15) 0.01322(13) 0.01328(12) -0.00452(9) 0.00381(10) -0.00018(10)
N1 0.0156(5) 0.0192(5) 0.0228(5) -0.0008(4) 0.0017(4) -0.0014(4)

loop_
_atom_type_symbol
_atom_type_description
_atom_type_scat_dispersion_real
_atom_type_scat_dispersion_imag
_atom_type_scat_source
C C 0.0033 0.0016 'International Tables Vol C Tables 4.2.6.8 and 6.1.1.4'
H H 0.0000 0.0000 'International Tables Vol C Tables 4.2.6.8 and 6.1.1.4'
Mn Mn 0.3368 0.7283 'International Tables Vol C Tables 4.2.6.8 and 6.1.1.4'
O O 0.0106 0.0060 'International Tables Vol C Tables 4.2.6.8 and 6.1.1.4'
Cl Cl 0.1484 0.1585 'International Tables Vol C Tables 4.2.6.8 and 6.1.1.4'
N N 0.0061 0.0033 'International Tables Vol C Tables 4.2.6.8 and 6.1.1.4'

loop_
_geom_angle_atom_site_label_1
_geom_angle_atom_site_label_2
_geom_angle_atom_site_label_3
_geom_angle
_geom_angle_site_symmetry_1
_geom_angle_site_symmetry_3
_geom_angle_publ_flag
N1 C1 C2 110.46(10) . . ?
N1 C1 H1A 109.6 . . ?
C2 C1 H1A 109.6 . . ?
N1 C1 H1B 109.6 . . ?
C2 C1 H1B 109.6 . . ?
H1A C1 H1B 108.1 . . ?
C1 C2 C3 112.36(13) . . ?
C1 C2 H2A 109.1 . . ?
C3 C2 H2A 109.1 . . ?
C1 C2 H2B 109.1 . . ?
C3 C2 H2B 109.1 . . ?
H2A C2 H2B 107.9 . . ?
C4 C3 C2 115.60(12) . . ?
C4 C3 H3A 108.4 . . ?
C2 C3 H3A 108.4 . . ?
C4 C3 H3B 108.4 . . ?
C2 C3 H3B 108.4 . . ?
H3A C3 H3B 107.4 . . ?
O1 C4 O2 123.65(12) . . ?
O1 C4 C3 123.71(12) . . ?
O2 C4 C3 112.64(12) . . ?
Cl1 Mn1 Cl1 180.0 . 3_566 ?
Cl1 Mn1 Cl2 89.865(9) . . ?
Cl1 Mn1 Cl2 90.135(9) 3_566 . ?
Cl1 Mn1 Cl2 90.135(9) . 3_566 ?
Cl1 Mn1 Cl2 89.865(9) 3_566 3_566 ?
Cl2 Mn1 Cl2 180.000(13) . 3_566 ?
Cl1 Mn1 Cl2 88.512(9) . 4_566 ?
Cl1 Mn1 Cl2 91.488(9) 3_566 4_566 ?
Cl2 Mn1 Cl2 89.801(3) . 4_566 ?
Cl2 Mn1 Cl2 90.199(3) 3_566 4_566 ?
Cl1 Mn1 Cl2 91.488(9) . 2 ?
Cl1 Mn1 Cl2 88.512(9) 3_566 2 ?
Cl2 Mn1 Cl2 90.199(3) . 2 ?
Cl2 Mn1 Cl2 89.801(3) 3_566 2 ?
Cl2 Mn1 Cl2 180.0 4_566 2 ?
C4 O2 H1O 109.1(19) . . ?
Mn1 Cl2 Mn1 167.097(13) . 2_545 ?
C1 N1 H1N 109.5 . . ?
C1 N1 H2N 109.5 . . ?
H1N N1 H2N 109.5 . . ?
C1 N1 H3N 109.5 . . ?
H1N N1 H3N 109.5 . . ?
H2N N1 H3N 109.5 . . ?

loop_
_geom_bond_atom_site_label_1
_geom_bond_atom_site_label_2
_geom_bond_distance
_geom_bond_site_symmetry_2
_geom_bond_publ_flag
C1 N1 1.4914(16) . ?
C1 C2 1.5164(18) . ?
C1 H1A 0.9900 . ?
C1 H1B 0.9900 . ?
C2 C3 1.521(2) . ?
C2 H2A 0.9900 . ?
C2 H2B 0.9900 . ?
C3 C4 1.5009(19) . ?
C3 H3A 0.9900 . ?
C3 H3B 0.9900 . ?
C4 O1 1.2139(17) . ?
C4 O2 1.3166(16) . ?
Mn1 Cl1 2.4853(3) . ?
Mn1 Cl1 2.4854(3) 3_566 ?
Mn1 Cl2 2.5571(3) . ?
Mn1 Cl2 2.5571(3) 3_566 ?
Mn1 Cl2 2.5632(3) 4_566 ?
Mn1 Cl2 2.5632(3) 2 ?
O2 H1O 0.78(2) . ?
N1 H1N 0.9100 . ?
N1 H2N 0.9100 . ?
N1 H3N 0.9100 . ?

loop_
_geom_hbond_atom_site_label_D
_geom_hbond_atom_site_label_H
_geom_hbond_atom_site_label_A
_geom_hbond_distance_DH
_geom_hbond_distance_HA
_geom_hbond_distance_DA
_geom_hbond_angle_DHA
_geom_hbond_site_symmetry_A
_geom_hbond_publ_flag
N1 H1N Cl1 0.91 2.62 3.4709(12) 155.4 1_554 yes
N1 H1N Cl2 0.91 2.86 3.4484(11) 124.0 4_565 yes
N1 H2N Cl1 0.91 2.31 3.1972(11) 164.5 4_575 yes
O2 H1O O1 0.78(2) 1.86(2) 2.6330(14) 173(3) 3_666 yes
N1 H3N Cl2 0.91 2.37 3.2748(11) 174.5 . yes

loop_
_geom_torsion_atom_site_label_1
_geom_torsion_atom_site_label_2
_geom_torsion_atom_site_label_3
_geom_torsion_atom_site_label_4
_geom_torsion
_geom_torsion_site_symmetry_1
_geom_torsion_site_symmetry_2
_geom_torsion_site_symmetry_3
_geom_torsion_site_symmetry_4
_geom_torsion_publ_flag
N1 C1 C2 C3 -167.46(11) . . . . ?
C1 C2 C3 C4 -73.24(18) . . . . ?
C2 C3 C4 O1 2.3(2) . . . . ?
C2 C3 C4 O2 -176.99(14) . . . . ?
